data_1541520
loop_
_publ_author_name
'Brumm, H.'
'Jansen, M.'

_publ_section_title
;
 Synthese und Einkristallstrukturanalyse von (M (N H3)6) C60 * 6(N H3) (M
 = Co(2+), Zn(2+))
;
_journal_name_full 'Zeitschrift fuer Anorganische und Allgemeine Chemie'
_journal_page_first 1433
_journal_page_last 1435
_journal_volume 627
_journal_year 2001
_chemical_formula_sum 'C60 H36 Co N12'
_chemical_name_systematic '((Co (N H3)6) C60) (N H3)6'
_space_group_IT_number 2
_symmetry_space_group_name_Hall '-P 1'
_symmetry_space_group_name_H-M 'P -1'
_cell_angle_alpha 77.714
_cell_angle_beta 79.709
_cell_angle_gamma 79.343
_cell_formula_units_Z 1
_cell_length_a 9.878
_cell_length_b 10.19
_cell_length_c 10.501
_cell_volume 1004.240
_citation_journal_id_ASTM ZAACAB
_cod_data_source_file Brumm_ZAACAB_2001_166.cif
_cod_data_source_block C60H36Co1N12
_cod_original_cell_volume 1004.24
_cod_original_formula_sum 'C60 H36 Co1 N12'
_cod_database_code 1541520

loop_
_symmetry_equiv_pos_as_xyz
x,y,z
-x,-y,-z

loop_
_atom_site_label
_atom_site_type_symbol
_atom_site_fract_x
_atom_site_fract_y
_atom_site_fract_z
_atom_site_occupancy
_atom_site_U_iso_or_equiv
C22 C 0.2853 -0.3898 0.2496 1 0.0
H4 H+1 0.26 0.008 0.001 1 0.0
N4 N-3 0.4559 -0.0929 -0.0948 1 0.0
C30 C 0.4225 0.2132 -0.5951 1 0.0
C21 C 0.2349 0.3627 -0.2644 1 0.0
C23 C 0.288 -0.2646 0.2907 1 0.0
C10 C -0.1477 0.3933 -0.4547 1 0.0
H1 H+1 0.115 -0.259 0.0755 1 0.0
C6 C 0.3611 0.3241 0.3132 1 0.0
H5 H+1 0.195 0.021 0.1267 1 0.0
H2 H+1 0.183 -0.222 -0.051 1 0.0
N5 N-3 -0.1164 -0.3712 -0.0899 1 0.0
C25 C 0.242 -0.2109 -0.4869 1 0.0
C27 C 0.1995 -0.4692 0.3501 1 0.0
C12 C 0.4509 -0.1506 0.3636 1 0.0
C19 C 0.4643 0.2747 -0.1958 1 0.0
C15 C 0.3474 0.2569 -0.2509 1 0.0
C24 C 0.346 -0.2627 -0.2962 1 0.0
N1 N-3 0.0981 -0.2103 -0.0031 1 0.0
H15 H+1 -0.2038 -0.354 -0.106 1 0.0
N6 N-3 -0.1018 -0.0951 -0.3531 1 0.0
H11 H+1 0.521 -0.061 -0.071 1 0.0
N2 N-3 0.1856 0.0482 0.0446 1 0.0
Co1 Co 0 0 0 1 0.0
H7 H+1 0.031 0.015 -0.257 1 0.0
C16 C 0.4062 -0.4543 0.1824 1 0.0
H8 H+1 0.1603 0.02 -0.231 1 0.0
C26 C 0.2355 0.3903 -0.6186 1 0.0
H3 H+1 0.054 -0.265 -0.032 1 0.0
H10 H+1 0.475 -0.1799 -0.075 1 0.0
H12 H+1 0.464 -0.071 -0.1792 1 0.0
C17 C 0.222 0.3217 -0.4834 1 0.0
H17 H+1 -0.1875 -0.082 -0.368 1 0.0
N3 N-3 0.0743 0.05 -0.2118 1 0.0
C18 C 0.4675 0.3955 -0.1555 1 0.0
C7 C 0.1758 -0.402 -0.3165 1 0.0
H18 H+1 -0.084 -0.1826 -0.329 1 0.0
H6 H+1 0.191 0.1338 0.025 1 0.0
C13 C 0.369 -0.152 -0.5145 1 0.0
C20 C 0.3381 0.2119 -0.4689 1 0.0
C2 C 0.2381 -0.5122 -0.2239 1 0.0
C4 C 0.4313 -0.1826 -0.3959 1 0.0
H14 H+1 -0.119 -0.44 -0.021 1 0.0
H13 H+1 -0.072 -0.416 -0.154 1 0.0
C11 C 0.2284 -0.2799 -0.3518 1 0.0
C28 C 0.4094 -0.2076 0.2647 1 0.0
C5 C 0.1719 0.3946 -0.3829 1 0.0
H9 H+1 0.065 0.135 -0.248 1 0.0
C29 C 0.5562 -0.4006 -0.2152 1 0.0
H16 H+1 -0.057 -0.084 -0.4334 1 0.0
C9 C -0.2025 0.2661 -0.4175 1 0.0
C8 C 0.3991 0.1811 -0.3548 1 0.0
C3 C 0.4058 -0.3695 -0.2059 1 0.0
C14 C 0.1343 0.541 -0.4151 1 0.0
C1 C 0.3515 -0.4954 -0.1701 1 0.0
